data_7037368
loop_
_publ_author_name
'D'Vries, Richard F'
'Gomez, German E.'
'Hodak, Jos\'e H'
'Soler-Illia, Galo J A A'
'Ellena, Javier'

_publ_section_title
;
 Tuning the structure, dimensionality and luminescent properties of
 lanthanide metal-organic frameworks under ancillary ligand influence.
;
_journal_issue 2
_journal_name_full 'Dalton transactions (Cambridge, England : 2003)'
_journal_page_first 646
_journal_page_last 656
_journal_paper_doi 10.1039/c5dt04033g
_journal_volume 45
_journal_year 2015
_chemical_formula_moiety 'C52 H46 La2 N4 O16 S4, 3(O)'
_chemical_formula_sum 'C52 H46 La2 N4 O19 S4'
_chemical_formula_weight 1436.99
_space_group_crystal_system monoclinic
_space_group_IT_number 14
_space_group_name_Hall '-P 2yn'
_space_group_name_H-M_alt 'P 1 21/n 1'
_symmetry_space_group_name_Hall '-P 2yn'
_symmetry_space_group_name_H-M 'P 1 21/n 1'
_atom_sites_solution_hydrogens mixed
_audit_creation_date 2015-11-19
_audit_creation_method
;
Olex2 1.2
(compiled 2015.09.30 svn.r3233 for OlexSys, GUI svn.r5103)
;
_audit_update_record
;
2015-11-19 deposited with the CCDC.
2015-11-20 downloaded from the CCDC.
;
_cell_angle_alpha 90
_cell_angle_beta 93.001(2)
_cell_angle_gamma 90
_cell_formula_units_Z 2
_cell_length_a 10.7422(4)
_cell_length_b 17.1435(7)
_cell_length_c 14.8397(6)
_cell_measurement_temperature 293(2)
_cell_volume 2729.12(19)
_computing_cell_refinement 'HKL Scalepack (Otwinowski & Minor 1997)'
_computing_data_collection 'Collect (Bruker AXS BV, 1997-2004)'
_computing_data_reduction 'HKL Denzo and Scalepack (Otwinowski & Minor 1997)'
_computing_molecular_graphics 'Ortep for Windows (Farrugia, 2012)'
_computing_publication_material 'WinGX publication routines (Farrugia, 2012)'
_computing_structure_refinement 'SHELXL-2014/7 (Sheldrick, 2014)'
_computing_structure_solution 'SHELXS-2013 (Sheldrick, 2013)'
_diffrn_ambient_temperature 293(2)
_diffrn_detector_area_resol_mean 9
_diffrn_measured_fraction_theta_full 0.998
_diffrn_measured_fraction_theta_max 0.997
_diffrn_measurement_device_type KappaCCD
_diffrn_measurement_method 'CCD rotation images, thick slices'
_diffrn_radiation_type MoK\a
_diffrn_radiation_wavelength 0.71073
_diffrn_reflns_av_unetI/netI 0.1469
_diffrn_reflns_laue_measured_fraction_full 0.998
_diffrn_reflns_laue_measured_fraction_max 0.997
_diffrn_reflns_number 5568
_diffrn_reflns_point_group_measured_fraction_full 0.998
_diffrn_reflns_point_group_measured_fraction_max 0.997
_diffrn_reflns_theta_full 26.000
_diffrn_reflns_theta_max 26.349
_diffrn_reflns_theta_min 2.995
_exptl_absorpt_coefficient_mu 1.777
_exptl_crystal_colour colourless
_exptl_crystal_density_diffrn 1.749
_exptl_crystal_description prism
_exptl_crystal_F_000 1432
_exptl_crystal_preparation Luminescent
_exptl_crystal_recrystallization_method Hydrothermal
_refine_diff_density_max 2.281
_refine_diff_density_min -0.836
_refine_diff_density_rms 0.172
_refine_ls_extinction_method none
_refine_ls_goodness_of_fit_ref 1.028
_refine_ls_hydrogen_treatment constr
_refine_ls_matrix_type full
_refine_ls_number_parameters 370
_refine_ls_number_reflns 5568
_refine_ls_number_restraints 0
_refine_ls_restrained_S_all 1.028
_refine_ls_R_factor_all 0.1457
_refine_ls_R_factor_gt 0.0590
_refine_ls_shift/su_max 0.000
_refine_ls_shift/su_mean 0.000
_refine_ls_structure_factor_coef Fsqd
_refine_ls_weighting_details 'w=1/[\s^2^(Fo^2^)+(0.0521P)^2^] where P=(Fo^2^+2Fc^2^)/3'
_refine_ls_weighting_scheme calc
_refine_ls_wR_factor_gt 0.1085
_refine_ls_wR_factor_ref 0.1364
_reflns_Friedel_coverage 0.000
_reflns_number_gt 3032
_reflns_number_total 5568
_reflns_threshold_expression 'I > 2\s(I)'
_cod_data_source_file c5dt04033g2.cif
_cod_data_source_block Compound9
_cod_depositor_comments 'Adding full bibliography for 7037363--7037371.cif.'
_cod_database_code 7037368
_shelx_space_group_comment
;
The symmetry employed for this shelxl refinement is uniquely defined
by the following loop, which should always be used as a source of
symmetry information in preference to the above space-group names.
They are only intended as comments.
;
_olex2_refinement_description
;
1. Fixed Uiso
 At 1.2 times of:
  All C(H) groups
 At 1.5 times of:
  All C(H,H,H) groups, All O(H,H) groups
2. Others
 Fixed Sof: O1AA(0.5)
3.a Rotating group:
 O8(H8A,H8B)
3.b Aromatic/amide H refined with riding coordinates:
 C1(H1), C5(H5), C6(H6), C10(H10), C18(H18), C20(H20), C22(H22), C23(H23),
 C25(H25)
3.c Idealised Me refined as rotating group:
 C13(H13A,H13B,H13C), C14(H14A,H14B,H14C), C15(H15A,H15B,H15C), C16(H16A,H16B,
 H16C)
;
_shelx_shelxl_version_number 2014/7
_olex2_submission_special_instructions 'No special instructions were received'

loop_
_space_group_symop_operation_xyz
'x, y, z'
'-x+1/2, y+1/2, -z+1/2'
'-x, -y, -z'
'x-1/2, -y-1/2, z-1/2'

loop_
_atom_site_label
_atom_site_type_symbol
_atom_site_fract_x
_atom_site_fract_y
_atom_site_fract_z
_atom_site_U_iso_or_equiv
_atom_site_adp_type
_atom_site_occupancy
_atom_site_site_symmetry_order
_atom_site_calc_flag
_atom_site_refinement_flags_posn
_atom_site_refinement_flags_occupancy
C1 C 0.1911(7) 0.2041(4) 0.1040(5) 0.0322(19) Uani 1 1 d . .
H1 H 0.1718 0.1709 0.1507 0.039 Uiso 1 1 calc R .
C2 C 0.1915(8) 0.2840(4) 0.1222(5) 0.037(2) Uani 1 1 d . .
C3 C 0.2210(9) 0.3342(4) 0.0552(6) 0.044(2) Uani 1 1 d . .
C4 C 0.2517(8) 0.3028(4) -0.0303(5) 0.038(2) Uani 1 1 d . .
C5 C 0.2845(9) 0.3502(5) -0.1047(6) 0.050(3) Uani 1 1 d . .
H5 H 0.2907 0.4040 -0.0973 0.060 Uiso 1 1 calc R .
C6 C 0.3061(9) 0.3189(5) -0.1838(6) 0.052(3) Uani 1 1 d . .
H6 H 0.3249 0.3520 -0.2309 0.063 Uiso 1 1 calc R .
C7 C 0.3018(8) 0.2374(4) -0.2004(5) 0.036(2) Uani 1 1 d . .
C8 C 0.3185(8) 0.2037(5) -0.2851(5) 0.040(2) Uani 1 1 d . .
C9 C 0.3190(8) 0.1228(5) -0.2927(5) 0.037(2) Uani 1 1 d . .
C10 C 0.2944(8) 0.0794(5) -0.2161(5) 0.037(2) Uani 1 1 d . .
H10 H 0.2942 0.0254 -0.2214 0.044 Uiso 1 1 calc R .
C11 C 0.2743(8) 0.1883(4) -0.1283(5) 0.0308(19) Uani 1 1 d . .
C12 C 0.2476(7) 0.2204(4) -0.0433(5) 0.0307(19) Uani 1 1 d . .
C13 C 0.1593(9) 0.3088(5) 0.2167(5) 0.051(3) Uani 1 1 d . .
H13A H 0.1468 0.2633 0.2529 0.077 Uiso 1 1 calc GR .
H13B H 0.0844 0.3394 0.2133 0.077 Uiso 1 1 calc GR .
H13C H 0.2264 0.3393 0.2437 0.077 Uiso 1 1 calc GR .
C14 C 0.2214(10) 0.4218(4) 0.0703(6) 0.062(3) Uani 1 1 d . .
H14A H 0.2013 0.4328 0.1313 0.092 Uiso 1 1 calc GR .
H14B H 0.1607 0.4457 0.0294 0.092 Uiso 1 1 calc GR .
H14C H 0.3026 0.4423 0.0597 0.092 Uiso 1 1 calc GR .
C15 C 0.3394(10) 0.2540(5) -0.3676(6) 0.062(3) Uani 1 1 d . .
H15A H 0.2955 0.3024 -0.3625 0.093 Uiso 1 1 calc GR .
H15B H 0.3090 0.2270 -0.4210 0.093 Uiso 1 1 calc GR .
H15C H 0.4269 0.2642 -0.3712 0.093 Uiso 1 1 calc GR .
C16 C 0.3396(10) 0.0795(5) -0.3799(6) 0.065(3) Uani 1 1 d . .
H16A H 0.2722 0.0907 -0.4231 0.098 Uiso 1 1 calc GR .
H16B H 0.3427 0.0244 -0.3684 0.098 Uiso 1 1 calc GR .
H16C H 0.4168 0.0960 -0.4035 0.098 Uiso 1 1 calc GR .
C17 C 0.0161(7) -0.0903(4) 0.1962(4) 0.0264(18) Uani 1 1 d . .
C18 C 0.4914(7) 0.3652(4) 0.2281(5) 0.0310(19) Uani 1 1 d . .
H18 H 0.4984 0.3885 0.1720 0.037 Uiso 1 1 calc R .
C19 C 0.4882(8) 0.2820(4) 0.2363(5) 0.0316(19) Uani 1 1 d . .
C20 C 0.5005(8) 0.2343(4) 0.1611(5) 0.034(2) Uani 1 1 d . .
H20 H 0.5133 0.2565 0.1051 0.041 Uiso 1 1 calc R .
C21 C 0.4936(8) 0.1554(5) 0.1693(5) 0.036(2) Uani 1 1 d . .
C22 C 0.4717(8) 0.1200(4) 0.2520(5) 0.041(2) Uani 1 1 d . .
H22 H 0.4653 0.0660 0.2565 0.050 Uiso 1 1 calc R .
C23 C 0.4596(9) 0.1671(4) 0.3274(5) 0.044(2) Uani 1 1 d . .
H23 H 0.4443 0.1439 0.3824 0.053 Uiso 1 1 calc R .
C24 C 0.4700(8) 0.2495(4) 0.3228(5) 0.034(2) Uani 1 1 d . .
C25 C 0.4641(7) 0.2973(4) 0.3985(5) 0.0275(18) Uani 1 1 d . .
H25 H 0.4510 0.2751 0.4544 0.033 Uiso 1 1 calc R .
C26 C 0.4774(7) 0.3760(4) 0.3918(5) 0.0273(18) Uani 1 1 d . .
La1 La 0.19554(4) 0.01380(2) -0.00228(3) 0.02727(16) Uani 1 1 d . .
N1 N 0.2162(6) 0.1711(3) 0.0253(4) 0.0315(16) Uani 1 1 d . .
N2 N 0.2712(6) 0.1092(3) -0.1367(4) 0.0335(16) Uani 1 1 d . .
O1 O 0.1292(5) 0.0365(3) 0.1582(3) 0.0351(13) Uani 1 1 d . .
O2 O -0.0968(5) 0.0385(3) 0.1518(3) 0.0341(14) Uani 1 1 d . .
O3 O 0.0188(5) 0.0341(3) 0.2965(3) 0.0401(15) Uani 1 1 d . .
O4 O 0.4820(5) 0.4243(3) 0.4636(3) 0.0279(12) Uani 1 1 d . .
O5 O 0.4086(5) 0.0397(3) 0.0741(4) 0.0437(15) Uani 1 1 d . .
O6 O 0.6344(5) 0.0569(3) 0.0912(3) 0.0360(14) Uani 1 1 d . .
O7 O 0.5106(5) 0.1456(3) -0.0050(3) 0.0423(15) Uani 1 1 d . .
O8 O 0.2830(6) -0.1069(3) 0.0834(4) 0.0595(19) Uani 1 1 d . .
H8A H 0.2219 -0.1360 0.1009 0.089 Uiso 1 1 d GR .
H8B H 0.3286 -0.0928 0.1311 0.089 Uiso 1 1 d GR .
S1 S 0.01670(19) 0.01291(11) 0.20270(12) 0.0292(5) Uani 1 1 d . .
S2 S 0.5131(2) 0.09520(11) 0.07393(13) 0.0351(5) Uani 1 1 d . .
O0AA O 0.6177(16) 0.3313(12) -0.0718(10) 0.282(9) Uani 1 1 d . .
O1AA O 0.523(5) 0.460(3) -0.003(3) 0.34(2) Uiso 0.5 1 d . P

loop_
_atom_site_aniso_label
_atom_site_aniso_U_11
_atom_site_aniso_U_22
_atom_site_aniso_U_33
_atom_site_aniso_U_23
_atom_site_aniso_U_13
_atom_site_aniso_U_12
C1 0.027(5) 0.034(5) 0.036(5) 0.002(4) 0.001(4) 0.001(4)
C2 0.027(5) 0.034(5) 0.050(5) -0.010(4) 0.001(4) 0.001(4)
C3 0.046(6) 0.026(5) 0.060(6) 0.004(4) 0.003(5) 0.001(4)
C4 0.036(6) 0.030(5) 0.049(5) 0.003(4) -0.006(4) -0.001(4)
C5 0.058(7) 0.027(5) 0.066(6) 0.007(4) 0.007(5) -0.003(4)
C6 0.068(8) 0.032(5) 0.058(6) 0.015(4) 0.016(5) -0.007(5)
C7 0.032(5) 0.034(5) 0.044(5) 0.014(4) 0.004(4) -0.002(4)
C8 0.028(5) 0.053(6) 0.039(5) 0.010(4) 0.002(4) -0.006(4)
C9 0.038(6) 0.041(5) 0.032(5) 0.003(4) 0.002(4) -0.003(4)
C10 0.029(5) 0.040(5) 0.042(5) 0.002(4) 0.013(4) -0.002(4)
C11 0.031(5) 0.023(4) 0.038(5) 0.005(3) 0.002(4) -0.003(4)
C12 0.027(5) 0.024(4) 0.041(5) 0.003(4) 0.000(4) -0.002(4)
C13 0.052(7) 0.043(5) 0.059(6) -0.011(4) 0.007(5) 0.003(5)
C14 0.090(9) 0.030(5) 0.066(6) -0.006(4) 0.008(6) 0.006(5)
C15 0.067(8) 0.069(7) 0.052(6) 0.027(5) 0.020(6) 0.008(6)
C16 0.085(9) 0.063(7) 0.049(6) 0.005(5) 0.021(6) -0.010(6)
C17 0.031(5) 0.025(4) 0.023(4) 0.001(3) 0.000(4) 0.002(4)
C18 0.032(5) 0.038(5) 0.022(4) 0.000(3) 0.000(4) -0.009(4)
C19 0.030(5) 0.030(5) 0.034(5) -0.009(3) -0.002(4) 0.000(4)
C20 0.032(5) 0.033(5) 0.037(5) -0.004(4) -0.001(4) -0.004(4)
C21 0.033(6) 0.039(5) 0.035(5) -0.009(4) -0.003(4) 0.001(4)
C22 0.057(7) 0.028(4) 0.039(5) -0.003(4) 0.008(5) 0.000(4)
C23 0.069(7) 0.030(5) 0.035(5) -0.001(4) 0.010(5) -0.001(4)
C24 0.036(6) 0.024(4) 0.041(5) -0.007(3) 0.006(4) -0.005(4)
C25 0.033(5) 0.021(4) 0.029(4) -0.001(3) 0.005(4) -0.007(3)
C26 0.026(5) 0.028(4) 0.028(4) -0.006(3) 0.001(4) 0.004(4)
La1 0.0284(3) 0.0249(2) 0.0288(2) 0.0016(2) 0.00408(18) -0.0001(2)
N1 0.032(4) 0.025(3) 0.040(4) 0.000(3) 0.012(3) 0.001(3)
N2 0.037(5) 0.031(4) 0.033(4) 0.001(3) 0.008(3) -0.001(3)
O1 0.033(4) 0.036(3) 0.037(3) 0.002(2) 0.008(3) -0.007(3)
O2 0.047(4) 0.028(3) 0.028(3) 0.004(2) 0.006(3) 0.004(3)
O3 0.055(4) 0.036(3) 0.029(3) -0.002(2) 0.003(3) 0.004(3)
O4 0.028(3) 0.023(3) 0.033(3) -0.011(2) 0.003(2) -0.001(2)
O5 0.036(4) 0.040(3) 0.054(4) -0.021(3) 0.000(3) -0.008(3)
O6 0.030(4) 0.037(3) 0.040(3) -0.006(2) -0.004(3) 0.007(3)
O7 0.046(4) 0.042(4) 0.039(3) -0.002(2) 0.000(3) 0.021(3)
O8 0.044(5) 0.060(4) 0.075(4) 0.036(3) 0.014(4) 0.007(3)
S1 0.0337(12) 0.0262(10) 0.0281(10) 0.0015(8) 0.0044(9) 0.0004(10)
S2 0.0344(14) 0.0335(12) 0.0374(12) -0.0123(9) 0.0012(10) 0.0061(10)
O0AA 0.209(19) 0.42(3) 0.212(15) 0.070(17) -0.053(14) -0.001(18)

loop_
_atom_type_symbol
_atom_type_description
_atom_type_scat_dispersion_real
_atom_type_scat_dispersion_imag
_atom_type_scat_source
C C 0.0033 0.0016 'International Tables Vol C Tables 4.2.6.8 and 6.1.1.4'
H H 0.0000 0.0000 'International Tables Vol C Tables 4.2.6.8 and 6.1.1.4'
La La -0.2871 2.4523 'International Tables Vol C Tables 4.2.6.8 and 6.1.1.4'
N N 0.0061 0.0033 'International Tables Vol C Tables 4.2.6.8 and 6.1.1.4'
O O 0.0106 0.0060 'International Tables Vol C Tables 4.2.6.8 and 6.1.1.4'
S S 0.1246 0.1234 'International Tables Vol C Tables 4.2.6.8 and 6.1.1.4'

loop_
_geom_angle_atom_site_label_1
_geom_angle_atom_site_label_2
_geom_angle_atom_site_label_3
_geom_angle
_geom_angle_site_symmetry_1
_geom_angle_site_symmetry_3
C2 C1 H1 117.1 . .
N1 C1 H1 117.1 . .
N1 C1 C2 125.8(7) . .
C1 C2 C13 117.0(7) . .
C3 C2 C1 118.4(7) . .
C3 C2 C13 124.6(7) . .
C2 C3 C4 118.8(7) . .
C2 C3 C14 121.0(8) . .
C4 C3 C14 120.2(7) . .
C5 C4 C3 123.2(7) . .
C12 C4 C3 119.0(7) . .
C12 C4 C5 117.8(7) . .
C4 C5 H5 119.5 . .
C6 C5 C4 121.1(8) . .
C6 C5 H5 119.5 . .
C5 C6 H6 118.4 . .
C5 C6 C7 123.2(8) . .
C7 C6 H6 118.4 . .
C8 C7 C6 123.8(7) . .
C11 C7 C6 117.6(7) . .
C11 C7 C8 118.6(7) . .
C7 C8 C15 121.2(8) . .
C9 C8 C7 118.9(7) . .
C9 C8 C15 119.9(7) . .
C8 C9 C10 117.6(7) . .
C8 C9 C16 123.8(7) . .
C10 C9 C16 118.5(7) . .
C9 C10 H10 117.5 . .
N2 C10 C9 125.1(7) . .
N2 C10 H10 117.5 . .
C7 C11 C12 120.4(7) . .
N2 C11 C7 122.1(7) . .
N2 C11 C12 117.5(6) . .
C11 C12 C4 119.9(6) . .
N1 C12 C4 121.0(7) . .
N1 C12 C11 119.2(6) . .
C2 C13 H13A 109.5 . .
C2 C13 H13B 109.5 . .
C2 C13 H13C 109.5 . .
H13A C13 H13B 109.5 . .
H13A C13 H13C 109.5 . .
H13B C13 H13C 109.5 . .
C3 C14 H14A 109.5 . .
C3 C14 H14B 109.5 . .
C3 C14 H14C 109.5 . .
H14A C14 H14B 109.5 . .
H14A C14 H14C 109.5 . .
H14B C14 H14C 109.5 . .
C8 C15 H15A 109.5 . .
C8 C15 H15B 109.5 . .
C8 C15 H15C 109.5 . .
H15A C15 H15B 109.5 . .
H15A C15 H15C 109.5 . .
H15B C15 H15C 109.5 . .
C9 C16 H16A 109.5 . .
C9 C16 H16B 109.5 . .
C9 C16 H16C 109.5 . .
H16A C16 H16B 109.5 . .
H16A C16 H16C 109.5 . .
H16B C16 H16C 109.5 . .
C18 C17 C26 122.1(6) 2_545 2_545
C18 C17 S1 121.0(5) 2_545 .
C26 C17 S1 116.9(5) 2_545 .
C17 C18 H18 120.5 2 .
C17 C18 C19 119.0(6) 2 .
C19 C18 H18 120.5 . .
C20 C19 C18 120.8(7) . .
C20 C19 C24 121.0(7) . .
C24 C19 C18 118.2(6) . .
C19 C20 H20 119.9 . .
C21 C20 C19 120.2(7) . .
C21 C20 H20 119.9 . .
C20 C21 C22 121.4(7) . .
C20 C21 S2 119.9(6) . .
C22 C21 S2 118.7(6) . .
C21 C22 H22 120.6 . .
C23 C22 C21 118.7(7) . .
C23 C22 H22 120.6 . .
C22 C23 H23 119.1 . .
C22 C23 C24 121.9(7) . .
C24 C23 H23 119.1 . .
C23 C24 C19 116.7(6) . .
C25 C24 C19 120.7(6) . .
C25 C24 C23 122.6(7) . .
C24 C25 H25 119.5 . .
C26 C25 C24 120.9(7) . .
C26 C25 H25 119.5 . .
C25 C26 C17 118.5(6) . 2
O4 C26 C17 118.1(6) . 2
O4 C26 C25 123.4(6) . .
N1 La1 La1 100.40(14) . 3
N1 La1 N2 59.64(17) . .
N2 La1 La1 114.29(14) . 3
O1 La1 La1 71.11(12) . 3
O1 La1 N1 74.58(16) . .
O1 La1 N2 134.21(16) . .
O1 La1 O2 137.44(16) . 3
O1 La1 O4 80.21(16) . 4_565
O1 La1 O6 141.30(16) . 3_655
O1 La1 O8 76.98(18) . .
O2 La1 La1 67.03(12) 3 3
O2 La1 N1 119.97(17) 3 .
O2 La1 N2 72.77(17) 3 .
O2 La1 O6 70.70(16) 3 3_655
O2 La1 O8 105.61(19) 3 .
O4 La1 La1 33.65(10) 4_565 3
O4 La1 La1 33.90(10) 2_545 3
O4 La1 N1 128.20(16) 2_545 .
O4 La1 N1 71.62(17) 4_565 .
O4 La1 N2 84.53(17) 4_565 .
O4 La1 N2 141.45(18) 2_545 .
O4 La1 O1 68.36(16) 2_545 .
O4 La1 O2 72.75(15) 2_545 3
O4 La1 O2 69.39(16) 4_565 3
O4 La1 O4 67.55(16) 2_545 4_565
O4 La1 O5 132.50(17) 2_545 .
O4 La1 O6 112.86(15) 2_545 3_655
O4 La1 O6 137.62(16) 4_565 3_655
O4 La1 O8 136.99(17) 4_565 .
O4 La1 O8 70.26(18) 2_545 .
O5 La1 La1 152.23(12) . 3
O5 La1 N1 72.35(18) . .
O5 La1 N2 85.73(19) . .
O5 La1 O1 81.14(17) . .
O5 La1 O2 140.15(16) . 3
O5 La1 O4 142.65(16) . 4_565
O5 La1 O6 70.60(16) . 3_655
O5 La1 O8 67.9(2) . .
O6 La1 La1 132.74(12) 3_655 3
O6 La1 N1 118.72(17) 3_655 .
O6 La1 N2 70.51(17) 3_655 .
O8 La1 La1 103.81(15) . 3
O8 La1 N1 133.8(2) . .
O8 La1 N2 136.43(19) . .
O8 La1 O6 68.27(17) . 3_655
C1 N1 C12 117.0(6) . .
C1 N1 La1 122.0(5) . .
C12 N1 La1 121.0(4) . .
C10 N2 C11 117.5(6) . .
C10 N2 La1 119.8(5) . .
C11 N2 La1 122.4(5) . .
S1 O1 La1 131.0(3) . .
S1 O2 La1 129.4(3) . 3
C26 O4 La1 123.6(4) . 2
C26 O4 La1 114.0(4) . 4_666
La1 O4 La1 112.45(16) 2 4_666
S2 O5 La1 141.4(4) . .
S2 O6 La1 139.3(3) . 3_655
La1 O8 H8A 110.1 . .
La1 O8 H8B 110.5 . .
H8A O8 H8B 108.4 . .
O1 S1 C17 104.6(3) . .
O1 S1 O2 111.7(3) . .
O2 S1 C17 105.7(3) . .
O3 S1 C17 107.8(3) . .
O3 S1 O1 113.3(3) . .
O3 S1 O2 113.2(3) . .
O5 S2 C21 104.7(4) . .
O6 S2 C21 105.2(3) . .
O6 S2 O5 112.3(3) . .
O7 S2 C21 107.4(3) . .
O7 S2 O5 113.8(4) . .
O7 S2 O6 112.6(3) . .

loop_
_geom_bond_atom_site_label_1
_geom_bond_atom_site_label_2
_geom_bond_distance
_geom_bond_site_symmetry_2
C1 H1 0.9300 .
C1 C2 1.396(10) .
C1 N1 1.337(9) .
C2 C3 1.364(11) .
C2 C13 1.523(10) .
C3 C4 1.433(11) .
C3 C14 1.519(10) .
C4 C5 1.431(11) .
C4 C12 1.425(10) .
C5 H5 0.9300 .
C5 C6 1.322(11) .
C6 H6 0.9300 .
C6 C7 1.420(11) .
C7 C8 1.404(11) .
C7 C11 1.404(10) .
C8 C9 1.392(11) .
C8 C15 1.523(10) .
C9 C10 1.394(10) .
C9 C16 1.519(11) .
C10 H10 0.9300 .
C10 N2 1.320(9) .
C11 C12 1.420(10) .
C11 N2 1.362(9) .
C12 N1 1.379(9) .
C13 H13A 0.9600 .
C13 H13B 0.9600 .
C13 H13C 0.9600 .
C14 H14A 0.9600 .
C14 H14B 0.9600 .
C14 H14C 0.9600 .
C15 H15A 0.9600 .
C15 H15B 0.9600 .
C15 H15C 0.9600 .
C16 H16A 0.9600 .
C16 H16B 0.9600 .
C16 H16C 0.9600 .
C17 C18 1.364(9) 2_545
C17 C26 1.433(9) 2_545
C17 S1 1.771(7) .
C18 C17 1.364(9) 2
C18 H18 0.9300 .
C18 C19 1.432(10) .
C19 C20 1.396(10) .
C19 C24 1.421(10) .
C20 H20 0.9300 .
C20 C21 1.360(10) .
C21 C22 1.401(10) .
C21 S2 1.772(7) .
C22 H22 0.9300 .
C22 C23 1.391(10) .
C23 H23 0.9300 .
C23 C24 1.418(10) .
C24 C25 1.396(9) .
C25 H25 0.9300 .
C25 C26 1.360(9) .
C26 C17 1.433(9) 2
C26 O4 1.349(8) .
La1 La1 4.2317(10) 3
La1 N1 2.735(6) .
La1 N2 2.736(6) .
La1 O1 2.551(5) .
La1 O2 2.570(5) 3
La1 O4 2.554(5) 4_565
La1 O4 2.537(5) 2_545
La1 O5 2.540(6) .
La1 O6 2.607(5) 3_655
La1 O8 2.581(5) .
O1 S1 1.464(5) .
O2 La1 2.570(5) 3
O2 S1 1.467(6) .
O3 S1 1.437(5) .
O4 La1 2.537(5) 2
O4 La1 2.554(5) 4_666
O5 S2 1.471(6) .
O6 La1 2.607(5) 3_655
O6 S2 1.470(5) .
O7 S2 1.456(5) .
O8 H8A 0.8744 .
O8 H8B 0.8739 .
O1AA O1AA 1.48(8) 3_665

loop_
_geom_torsion_atom_site_label_1
_geom_torsion_atom_site_label_2
_geom_torsion_atom_site_label_3
_geom_torsion_atom_site_label_4
_geom_torsion
_geom_torsion_site_symmetry_1
_geom_torsion_site_symmetry_4
C1 C2 C3 C4 -0.7(13) . .
C1 C2 C3 C14 179.2(9) . .
C2 C1 N1 C12 1.4(12) . .
C2 C1 N1 La1 -175.7(6) . .
C2 C3 C4 C5 -179.7(9) . .
C2 C3 C4 C12 1.4(13) . .
C3 C4 C5 C6 -176.6(10) . .
C3 C4 C12 C11 178.3(8) . .
C3 C4 C12 N1 -0.8(12) . .
C4 C5 C6 C7 -1.7(16) . .
C4 C12 N1 C1 -0.6(11) . .
C4 C12 N1 La1 176.5(6) . .
C5 C4 C12 C11 -0.7(12) . .
C5 C4 C12 N1 -179.7(8) . .
C5 C6 C7 C8 176.8(10) . .
C5 C6 C7 C11 -0.6(15) . .
C6 C7 C8 C9 176.6(9) . .
C6 C7 C8 C15 -1.7(14) . .
C6 C7 C11 C12 2.2(13) . .
C6 C7 C11 N2 -178.3(8) . .
C7 C8 C9 C10 4.2(12) . .
C7 C8 C9 C16 -178.4(9) . .
C7 C11 C12 C4 -1.5(12) . .
C7 C11 C12 N1 177.5(8) . .
C7 C11 N2 C10 -0.4(12) . .
C7 C11 N2 La1 -173.9(6) . .
C8 C7 C11 C12 -175.3(8) . .
C8 C7 C11 N2 4.2(13) . .
C8 C9 C10 N2 -0.4(13) . .
C9 C10 N2 C11 -1.6(13) . .
C9 C10 N2 La1 172.1(7) . .
C11 C7 C8 C9 -6.0(13) . .
C11 C7 C8 C15 175.6(8) . .
C11 C12 N1 C1 -179.6(7) . .
C11 C12 N1 La1 -2.5(10) . .
C12 C4 C5 C6 2.3(14) . .
C12 C11 N2 C10 179.1(8) . .
C12 C11 N2 La1 5.7(10) . .
C13 C2 C3 C4 178.9(8) . .
C13 C2 C3 C14 -1.2(15) . .
C14 C3 C4 C5 0.4(14) . .
C14 C3 C4 C12 -178.5(9) . .
C15 C8 C9 C10 -177.4(8) . .
C15 C8 C9 C16 0.0(14) . .
C16 C9 C10 N2 -177.9(8) . .
C17 C18 C19 C20 -177.5(8) 2 .
C17 C18 C19 C24 3.7(12) 2 .
C17 C26 O4 La1 -70.8(7) 2 4_666
C17 C26 O4 La1 72.1(8) 2 2
C18 C17 S1 O1 125.5(7) 2_545 .
C18 C17 S1 O2 -116.5(7) 2_545 .
C18 C17 S1 O3 4.7(8) 2_545 .
C18 C19 C20 C21 -178.0(8) . .
C18 C19 C24 C23 176.2(8) . .
C18 C19 C24 C25 -4.5(12) . .
C19 C20 C21 C22 1.4(13) . .
C19 C20 C21 S2 -178.4(6) . .
C19 C24 C25 C26 -0.9(13) . .
C20 C19 C24 C23 -2.6(13) . .
C20 C19 C24 C25 176.7(8) . .
C20 C21 C22 C23 -1.4(14) . .
C20 C21 S2 O5 -132.1(7) . .
C20 C21 S2 O6 109.4(7) . .
C20 C21 S2 O7 -10.8(8) . .
C21 C22 C23 C24 -0.6(14) . .
C22 C21 S2 O5 48.1(8) . .
C22 C21 S2 O6 -70.4(8) . .
C22 C21 S2 O7 169.4(7) . .
C22 C23 C24 C19 2.5(13) . .
C22 C23 C24 C25 -176.8(9) . .
C23 C24 C25 C26 178.4(8) . .
C24 C19 C20 C21 0.7(13) . .
C24 C25 C26 C17 6.8(12) . 2
C24 C25 C26 O4 -174.8(7) . .
C25 C26 O4 La1 -106.3(7) . 2
C25 C26 O4 La1 110.7(7) . 4_666
C26 C17 S1 O1 -55.1(7) 2_545 .
C26 C17 S1 O2 62.9(7) 2_545 .
C26 C17 S1 O3 -175.9(6) 2_545 .
La1 O1 S1 C17 59.7(4) . .
La1 O1 S1 O2 -54.1(5) . .
La1 O1 S1 O3 176.8(3) . .
La1 O2 S1 C17 -40.5(4) 3 .
La1 O2 S1 O1 72.7(4) 3 .
La1 O2 S1 O3 -158.1(3) 3 .
La1 O5 S2 C21 101.3(5) . .
La1 O5 S2 O6 -145.1(4) . .
La1 O5 S2 O7 -15.6(6) . .
La1 O6 S2 C21 -159.9(4) 3_655 .
La1 O6 S2 O5 86.9(5) 3_655 .
La1 O6 S2 O7 -43.2(6) 3_655 .
N1 C1 C2 C3 -0.7(13) . .
N1 C1 C2 C13 179.6(8) . .
N2 C11 C12 C4 178.9(8) . .
N2 C11 C12 N1 -2.1(11) . .
S2 C21 C22 C23 178.4(7) . .
